data_2005128
loop_
_publ_author_name
'Wouters, J.'
'Stalke, D.'

_publ_section_title
;
 TAPSO at Low Temperature
;
_journal_issue 7
_journal_name_full 'Acta Crystallographica Section C'
_journal_page_first 1684
_journal_page_last 1686
_journal_paper_doi 10.1107/S0108270196001199
_journal_volume 52
_journal_year 1996
_chemical_formula_sum 'C7 H17 N O7 S'
_chemical_formula_weight 259.28
_chemical_name_common TAPSO
_chemical_name_systematic
;
 3-(N-tris(hydroxymethyl) methylamino)-2-hydroxy-propanesulfonic acid
;
_space_group_IT_number 2
_symmetry_cell_setting triclinic
_symmetry_space_group_name_Hall '-P 1'
_symmetry_space_group_name_H-M 'P -1'
_audit_creation_method SHELXL
_cell_angle_alpha 95.23(9)
_cell_angle_beta 104.88(7)
_cell_angle_gamma 92.21(6)
_cell_formula_units_Z 2
_cell_length_a 6.689(6)
_cell_length_b 8.790(9)
_cell_length_c 9.447(8)
_cell_measurement_reflns_used 28
_cell_measurement_temperature 153(2)
_cell_measurement_theta_max 25
_cell_measurement_theta_min 20
_cell_volume 533.5(9)
_computing_cell_refinement DIF4
_computing_data_collection 'DIF4 (Stoe & Cie, 1990a)'
_computing_data_reduction 'REDU4 (Stoe & Cie, 1990b)'
_computing_molecular_graphics 'SHELXTL-Plus/PC (Sheldrick, 1992)'
_computing_publication_material SHELXL93
_computing_structure_refinement 'SHELXL93 (Sheldrick, 1993)'
_computing_structure_solution 'SHELXS86 (Sheldrick, 1990)'
_diffrn_ambient_temperature 153(2)
_diffrn_measurement_device 'STOE P4'
_diffrn_measurement_method \q/2\q
_diffrn_radiation_monochromator graphite
_diffrn_radiation_source 'fine-focus sealed tube'
_diffrn_radiation_type MoK\a
_diffrn_radiation_wavelength 0.71073
_diffrn_reflns_av_R_equivalents 0.0342
_diffrn_reflns_av_sigmaI/netI 0.0256
_diffrn_reflns_limit_h_max 7
_diffrn_reflns_limit_h_min -7
_diffrn_reflns_limit_k_max 9
_diffrn_reflns_limit_k_min -9
_diffrn_reflns_limit_l_max 10
_diffrn_reflns_limit_l_min -10
_diffrn_reflns_number 1789
_diffrn_reflns_theta_max 22.49
_diffrn_reflns_theta_min 2.24
_diffrn_standards_decay_% 0
_diffrn_standards_interval_time 90
_diffrn_standards_number 3
_exptl_absorpt_coefficient_mu 0.326
_exptl_absorpt_correction_type none
_exptl_crystal_colour colourless
_exptl_crystal_density_diffrn 1.614
_exptl_crystal_density_method none
_exptl_crystal_description prism
_exptl_crystal_F_000 276
_exptl_crystal_size_max .5
_exptl_crystal_size_mid .4
_exptl_crystal_size_min .4
_refine_diff_density_max .256
_refine_diff_density_min -.456
_refine_ls_extinction_method none
_refine_ls_goodness_of_fit_all 1.074
_refine_ls_goodness_of_fit_obs 1.093
_refine_ls_hydrogen_treatment 'H(N) and H(O) refined freely, other riding'
_refine_ls_matrix_type full
_refine_ls_number_parameters 166
_refine_ls_number_reflns 1391
_refine_ls_number_restraints 0
_refine_ls_restrained_S_all 1.446
_refine_ls_restrained_S_obs 1.093
_refine_ls_R_factor_all 0.0461
_refine_ls_R_factor_obs 0.0379
_refine_ls_shift/esd_max 0.119
_refine_ls_shift/esd_mean 0.038
_refine_ls_structure_factor_coef Fsqd
_refine_ls_weighting_details 'w = 1/[\s^2^(Fo^2^)+(0.0623P)^2^+0.4316P] where P=(Fo^2^+2Fc^2^)/3'
_refine_ls_weighting_scheme calc
_refine_ls_wR_factor_all 0.1401
_refine_ls_wR_factor_obs 0.1001
_reflns_number_observed 1263
_reflns_number_total 1394
_reflns_observed_criterion >2sigma(I)
_cod_data_source_file jz1092.cif
_cod_data_source_block tapso
_cod_depositor_comments
;
The following automatic conversions were performed:
'_symmetry_cell_setting' value 'Triclinic' changed to 'triclinic'
according to '/home/saulius/struct/CIF-dictionaries/cif_core.dic'
dictionary named 'cif_core.dic' version 2.4.1 from 2010-06-29.

Automatic conversion script
Id: cif_fix_enum 1527 2010-12-29 10:47:43Z saulius 

The following automatic conversions were performed:

'_symmetry_cell_setting' value 'Triclinic' changed to 'triclinic'
according to /home/saulius/struct/CIF-dictionaries/cif_core.dic
dictionary named 'cif_core.dic' version 2.4.1 from 2010-06-29.

Automatic conversion script
Id: cif_fix_values 1715 2011-07-08 13:25:40Z adriana 

The following automatic conversions were performed:

'_refine_ls_weighting_scheme' value 'calc w =
1/[\s^2^(Fo^2^)+(0.0623P)^2^+0.4316P] where P=(Fo^2^+2Fc^2^)/3' was
changed to 'calc'. New tag '_refine_ls_weighting_details' was
created. The value of the new tag was set to 'w =
1/[\s^2^(Fo^2^)+(0.0623P)^2^+0.4316P] where P=(Fo^2^+2Fc^2^)/3'.

Automatic conversion script
Id: cif_fix_values 3143 2015-03-26 13:38:13Z robertas 
;
_cod_database_code 2005128

loop_
_symmetry_equiv_pos_as_xyz
'x, y, z'
'-x, -y, -z'

loop_
_atom_site_aniso_label
_atom_site_aniso_U_11
_atom_site_aniso_U_22
_atom_site_aniso_U_33
_atom_site_aniso_U_12
_atom_site_aniso_U_13
_atom_site_aniso_U_23
S1 0.0158(4) 0.0161(4) 0.0135(4) -0.0004(3) 0.0024(3) 0.0033(3)
O1 0.0215(11) 0.0245(12) 0.0301(12) -0.0018(9) 0.0121(10) 0.0094(9)
O2 0.0196(11) 0.0362(13) 0.0183(11) 0.0031(9) -0.0025(9) -0.0017(9)
O3 0.0282(12) 0.0152(11) 0.0270(12) 0.0027(8) 0.0111(9) 0.0045(9)
C1 0.0163(15) 0.0170(15) 0.0115(14) -0.0002(12) 0.0000(12) 0.0032(11)
C2 0.0162(15) 0.017(2) 0.016(2) -0.0007(12) 0.0026(12) 0.0017(12)
O4 0.0192(11) 0.0177(11) 0.0242(12) -0.0026(8) 0.0033(9) 0.0014(9)
C3 0.0169(15) 0.0177(15) 0.016(2) -0.0054(12) 0.0028(12) 0.0028(12)
N1 0.0185(15) 0.0126(14) 0.0113(13) 0.0003(11) 0.0018(11) 0.0025(10)
C10 0.0196(15) 0.0146(15) 0.0070(14) 0.0000(12) 0.0005(11) 0.0018(11)
C11 0.019(2) 0.0158(15) 0.0127(14) 0.0012(12) 0.0028(12) 0.0023(11)
C21 0.019(2) 0.0150(15) 0.0105(15) -0.0010(12) 0.0015(12) 0.0017(11)
C31 0.0172(15) 0.016(2) 0.0145(15) -0.0004(12) 0.0013(12) 0.0024(12)
O12 0.0230(12) 0.0131(12) 0.0215(11) 0.0022(9) 0.0001(9) 0.0034(9)
O22 0.0276(12) 0.0189(12) 0.0128(11) -0.0069(9) 0.0066(9) 0.0029(9)
O32 0.0289(12) 0.0139(11) 0.0237(12) 0.0032(9) 0.0125(10) 0.0051(9)

loop_
_atom_site_label
_atom_site_occupancy
_atom_site_fract_x
_atom_site_fract_y
_atom_site_fract_z
_atom_site_U_iso_or_equiv
_atom_site_thermal_displace_type
_atom_site_calc_flag
_atom_site_refinement_flags
_atom_site_type_symbol
S1 1 .06814(10) .74988(8) .39123(7) .0153(3) Uani d . S
O1 1 .1552(3) .8261(2) .2894(2) .0241(5) Uani d . O
O2 1 .1714(3) .7968(2) .5458(2) .0263(5) Uani d . O
O3 1 .0546(3) .5826(2) .3589(2) .0226(5) Uani d . O
C1 1 -0.1915(4) .8043(3) .3601(3) .0156(6) Uani d . C
C2 1 -0.3278(4) .7309(3) .4452(3) .0167(6) Uani d . C
O4 1 -0.3483(3) .5685(2) .4197(2) .0210(5) Uani d . O
C3 1 -0.2625(4) .7832(3) .6085(3) .0172(6) Uani d . C
N1 1 -0.4175(4) .7194(3) .6806(3) .0145(6) Uani d . N
C10 1 -0.3658(4) .7426(3) .8466(3) .0143(6) Uani d . C
C11 1 -0.3088(4) .9110(3) .8964(3) .0159(6) Uani d . C
C21 1 -0.5649(4) .6884(3) .8842(3) .0153(6) Uani d . C
C31 1 -0.1837(4) .6485(3) .9127(3) .0165(6) Uani d . C
O12 1 -0.4754(3) .9932(2) .8241(2) .0201(5) Uani d . O
O22 1 -0.5323(3) .7111(2) 1.0399(2) .0197(5) Uani d . O
O32 1 -0.2291(3) .4900(2) .8673(2) .0209(5) Uani d . O
H1A 1 -0.1873(4) .9167(3) .3835(3) .019 Uiso calc R H
H1B 1 -0.2598(4) .7811(3) .2537(3) .019 Uiso calc R H
H2 1 -0.4697(4) .7671(3) .4072(3) .020 Uiso calc R H
H4 1 -0.2332(12) .5329(3) .454(3) .031 Uiso calc R H
H3A 1 -0.1239(4) .7475(3) .6529(3) .021 Uiso calc R H
H3B 1 -0.2538(4) .8964(3) .6242(3) .021 Uiso calc R H
H11A 1 -0.2851(4) .9305(3) 1.0045(3) .019 Uiso calc R H
H11B 1 -0.1804(4) .9431(3) .8705(3) .019 Uiso calc R H
H21A 1 -0.6816(4) .7474(3) .8355(3) .018 Uiso calc R H
H21B 1 -0.5995(4) .5787(3) .8489(3) .018 Uiso calc R H
H31A 1 -.0603(4) .6835(3) .8819(3) .020 Uiso calc R H
H31B 1 -0.1504(4) .6656(3) 1.0215(3) .020 Uiso calc R H
H12 1 -0.465(5) 1.083(4) .860(4) .033(10) Uiso d . H
H22 1 -0.611(5) .659(4) 1.062(4) .024(10) Uiso d . H
H32 1 -0.171(6) .466(4) .801(4) .036(11) Uiso d . H
H1N 1 -0.535(5) .762(3) .649(3) .012(7) Uiso d . H
H2N 1 -0.434(5) .627(4) .653(3) .015(8) Uiso d . H

loop_
_atom_type_symbol
_atom_type_description
_atom_type_scat_dispersion_real
_atom_type_scat_dispersion_imag
_atom_type_scat_source
C C .0033 .0016 'International Tables Vol C Tables 4.2.6.8 and 6.1.1.4'
H H .0000 .0000 'International Tables Vol C Tables 4.2.6.8 and 6.1.1.4'
N N .0061 .0033 'International Tables Vol C Tables 4.2.6.8 and 6.1.1.4'
O O .0106 .0060 'International Tables Vol C Tables 4.2.6.8 and 6.1.1.4'
S S .1246 .1234 'International Tables Vol C Tables 4.2.6.8 and 6.1.1.4'

loop_
_geom_angle_atom_site_label_1
_geom_angle_atom_site_label_2
_geom_angle_atom_site_label_3
_geom_angle
_geom_angle_publ_flag
O1 S1 O2 113.86(14) yes
O1 S1 O3 112.03(14) yes
O2 S1 O3 111.3(2) yes
O1 S1 C1 105.82(14) yes
O2 S1 C1 107.19(14) yes
O3 S1 C1 106.06(14) yes
C2 C1 S1 117.5(2) yes
O4 C2 C3 110.9(2) yes
O4 C2 C1 113.5(2) yes
C3 C2 C1 113.0(2) yes
N1 C3 C2 109.4(2) yes
C3 N1 C10 117.3(2) yes
N1 C10 C11 108.7(2) yes
N1 C10 C21 104.6(2) yes
N1 C10 C31 110.1(2) yes
C11 C10 C31 109.7(2) yes
C11 C10 C21 111.8(2) yes
C31 C10 C21 111.8(2) yes
O12 C11 C10 107.4(2) yes
O22 C21 C10 108.5(2) yes
O32 C31 C10 111.7(2) yes

loop_
_geom_bond_atom_site_label_1
_geom_bond_atom_site_label_2
_geom_bond_distance
_geom_bond_publ_flag
S1 O1 1.445(2) yes
S1 O2 1.459(3) yes
S1 O3 1.468(3) yes
S1 C1 1.778(3) yes
C1 C2 1.522(4) yes
C2 O4 1.422(4) yes
C2 C3 1.514(4) yes
C3 N1 1.497(4) yes
N1 C10 1.510(4) yes
C10 C11 1.515(4) yes
C10 C21 1.533(4) yes
C10 C31 1.530(4) yes
C11 O12 1.412(4) yes
C21 O22 1.424(3) yes
C31 O32 1.417(4) yes

loop_
_geom_torsion_atom_site_label_1
_geom_torsion_atom_site_label_2
_geom_torsion_atom_site_label_3
_geom_torsion_atom_site_label_4
_geom_torsion
_geom_torsion_publ_flag
O1 S1 C1 C2 175.6(2) yes
O2 S1 C1 C2 -62.6(2) yes
O3 S1 C1 C2 56.4(2) yes
C3 N1 C10 C11 51.8(3) yes
C3 N1 C10 C21 171.4(2) yes
C3 N1 C10 C31 -68.3(3) yes
C10 N1 C3 C2 172.6(2) yes
S1 C1 C2 C3 69.0(3) yes
S1 C1 C2 O4 -58.4(3) yes
O4 C2 C3 N1 -57.5(3) no
C1 C2 C3 N1 173.8(2) yes
N1 C10 C11 O12 55.4(3) yes
C21 C10 C11 O12 -59.5(3) no
C31 C10 C11 O12 175.8(2) no
N1 C10 C21 O22 -178.1(2) yes
C11 C10 C21 O22 -60.7(3) no
C31 C10 C21 O22 62.8(3) no
N1 C10 C31 O32 -59.6(3) yes
C11 C10 C31 O32 -179.1(2) no
C21 C10 C31 O32 56.1(3) no

loop_
_cod_related_entry_id
_cod_related_entry_database
_cod_related_entry_code
1 ChemSpider 98301
